data_7101139
loop_
_publ_author_name
'Hans-Friedrich Klein'
'Robert Beck'
'Sebnem Camadanli'
'Ulrich Florke'

_publ_section_title
;
Meridional Bicyclometalation with Iron: a Novel Way
of Forming Dianionic [C,N,C]-Ligands
;
_journal_issue 3
_journal_name_full 'Chemical Communications'
_journal_paper_doi 10.1039/b413409e
_journal_year 2005
_chemical_formula_moiety 'C26 H38 Fe N P3'
_chemical_formula_sum 'C26 H38 Fe N P3'
_chemical_formula_weight 513.33
_chemical_name_systematic
;
?
;
_space_group_IT_number 61
_symmetry_cell_setting orthorhombic
_symmetry_space_group_name_Hall '-P 2ac 2ab'
_symmetry_space_group_name_H-M 'P b c a'
_atom_sites_solution_hydrogens difmap
_atom_sites_solution_primary direct
_atom_sites_solution_secondary difmap
_audit_creation_method SHELXL-97
_cell_angle_alpha 90.00
_cell_angle_beta 90.00
_cell_angle_gamma 90.00
_cell_formula_units_Z 8
_cell_length_a 15.1229(17)
_cell_length_b 17.561(2)
_cell_length_c 19.738(2)
_cell_measurement_reflns_used 9644
_cell_measurement_temperature 298(2)
_cell_measurement_theta_max 26.71
_cell_measurement_theta_min 2.32
_cell_volume 5241.8(10)
_computing_cell_refinement 'SAINT (Bruker, 2002)'
_computing_data_collection 'SMART (Bruker, 2002)'
_computing_data_reduction 'SAINT (Bruker, 2002)'
_computing_molecular_graphics 'SHELXTL (Bruker, 2002)'
_computing_publication_material 'SHELXTL (Bruker, 2002)'
_computing_structure_refinement 'SHELXTL (Bruker, 2002)'
_computing_structure_solution 'SHELXTL (Bruker, 2002)'
_diffrn_ambient_temperature 298(2)
_diffrn_measured_fraction_theta_full 0.999
_diffrn_measured_fraction_theta_max 0.999
_diffrn_measurement_device_type 'CCD area detector'
_diffrn_measurement_method '\f and \w scans'
_diffrn_radiation_monochromator graphite
_diffrn_radiation_source 'sealed tube'
_diffrn_radiation_type MoK\a
_diffrn_radiation_wavelength 0.71073
_diffrn_reflns_av_R_equivalents 0.0494
_diffrn_reflns_av_sigmaI/netI 0.0300
_diffrn_reflns_limit_h_max 20
_diffrn_reflns_limit_h_min -20
_diffrn_reflns_limit_k_max 22
_diffrn_reflns_limit_k_min -23
_diffrn_reflns_limit_l_max 26
_diffrn_reflns_limit_l_min -26
_diffrn_reflns_number 53823
_diffrn_reflns_theta_full 28.27
_diffrn_reflns_theta_max 28.27
_diffrn_reflns_theta_min 2.05
_diffrn_standards_decay_% <1
_diffrn_standards_number 9633
_exptl_absorpt_coefficient_mu 0.773
_exptl_absorpt_correction_T_max 0.968
_exptl_absorpt_correction_T_min 0.850
_exptl_absorpt_correction_type multi-scan
_exptl_absorpt_process_details 'SADABS (Bruker, 2002)'
_exptl_crystal_colour black
_exptl_crystal_density_diffrn 1.301
_exptl_crystal_density_meas 0
_exptl_crystal_density_method 'not measured'
_exptl_crystal_description block
_exptl_crystal_F_000 2176
_exptl_crystal_size_max 0.35
_exptl_crystal_size_mid 0.30
_exptl_crystal_size_min 0.25
_refine_diff_density_max 0.351
_refine_diff_density_min -0.221
_refine_diff_density_rms 0.052
_refine_ls_extinction_method none
_refine_ls_goodness_of_fit_ref 1.011
_refine_ls_hydrogen_treatment constr
_refine_ls_matrix_type full
_refine_ls_number_parameters 289
_refine_ls_number_reflns 6488
_refine_ls_number_restraints 0
_refine_ls_restrained_S_all 1.011
_refine_ls_R_factor_all 0.0503
_refine_ls_R_factor_gt 0.0334
_refine_ls_shift/su_max 0.001
_refine_ls_shift/su_mean 0.000
_refine_ls_structure_factor_coef Fsqd
_refine_ls_weighting_details 'calc w=1/[\s2^(Fo2^)+(0.0545P)2^] where P=(Fo2^+2Fc2^)/3'
_refine_ls_weighting_scheme calc
_refine_ls_wR_factor_gt 0.0852
_refine_ls_wR_factor_ref 0.0932
_reflns_number_gt 4882
_reflns_number_total 6488
_reflns_threshold_expression >2sigma(I)
_cod_data_source_file b413409e.txt
_cod_depositor_comments
;
The following automatic conversions were performed:
'_symmetry_cell_setting' value 'Orthorhombic' changed to 'orthorhombic'
according to '/home/saulius/struct/CIF-dictionaries/cif_core.dic'
dictionary named 'cif_core.dic' version 2.4.1 from 2010-06-29.

Automatic conversion script
Id: cif_fix_enum 1527 2010-12-29 10:47:43Z saulius 
;
_cod_original_sg_symbol_H-M Pbca
_cod_database_code 7101139

loop_
_symmetry_equiv_pos_as_xyz
'x, y, z'
'-x+1/2, -y, z+1/2'
'-x, y+1/2, -z+1/2'
'x+1/2, -y+1/2, -z'
'-x, -y, -z'
'x-1/2, y, -z-1/2'
'x, -y-1/2, z-1/2'
'-x-1/2, y-1/2, z'

loop_
_atom_site_label
_atom_site_type_symbol
_atom_site_fract_x
_atom_site_fract_y
_atom_site_fract_z
_atom_site_U_iso_or_equiv
_atom_site_adp_type
_atom_site_occupancy
_atom_site_symmetry_multiplicity
_atom_site_calc_flag
_atom_site_refinement_flags
Fe1 Fe 0.109381(15) 0.162635(13) 0.644789(11) 0.02853(8) Uani 1 1 d .
P1 P -0.01547(3) 0.23752(3) 0.63050(2) 0.03822(12) Uani 1 1 d .
P2 P 0.20021(3) 0.26252(3) 0.64079(2) 0.03630(12) Uani 1 1 d .
P3 P 0.03347(3) 0.05446(3) 0.63496(2) 0.03588(11) Uani 1 1 d .
N1 N 0.10290(9) 0.15980(8) 0.74841(7) 0.0344(3) Uani 1 1 d .
C1 C 0.04517(13) 0.19262(11) 0.79160(9) 0.0440(4) Uani 1 1 d .
H1A H 0.0032 0.2254 0.7733 0.053 Uiso 1 1 calc R
C2 C 0.04363(14) 0.18146(13) 0.86001(9) 0.0526(5) Uani 1 1 d .
H2A H 0.0016 0.2057 0.8868 0.063 Uiso 1 1 calc R
C3 C 0.10581(14) 0.13333(13) 0.88892(10) 0.0536(5) Uani 1 1 d .
H3A H 0.1059 0.1239 0.9353 0.064 Uiso 1 1 calc R
C4 C 0.16674(13) 0.10028(12) 0.84749(9) 0.0470(5) Uani 1 1 d .
H4A H 0.2098 0.0687 0.8660 0.056 Uiso 1 1 calc R
C5 C 0.16549(11) 0.11307(10) 0.77758(8) 0.0363(4) Uani 1 1 d .
C6 C 0.22534(12) 0.08076(10) 0.73050(9) 0.0388(4) Uani 1 1 d .
H6A H 0.2716 0.0491 0.7436 0.047 Uiso 1 1 calc R
C7 C 0.21005(11) 0.09952(9) 0.66501(8) 0.0320(3) Uani 1 1 d .
C8 C 0.26463(11) 0.07526(9) 0.60760(9) 0.0343(4) Uani 1 1 d .
C9 C 0.34389(12) 0.03670(10) 0.60954(10) 0.0428(4) Uani 1 1 d .
H9A H 0.3678 0.0214 0.6508 0.051 Uiso 1 1 calc R
C10 C 0.38824(12) 0.02080(11) 0.54881(11) 0.0487(5) Uani 1 1 d .
H10A H 0.4423 -0.0044 0.5501 0.058 Uiso 1 1 calc R
C11 C 0.35360(13) 0.04164(10) 0.48797(10) 0.0468(5) Uani 1 1 d .
H11A H 0.3839 0.0294 0.4484 0.056 Uiso 1 1 calc R
C12 C 0.27263(12) 0.08145(10) 0.48352(9) 0.0377(4) Uani 1 1 d .
C13 C 0.23464(12) 0.10681(11) 0.42239(9) 0.0446(4) Uani 1 1 d .
H13A H 0.2615 0.0956 0.3812 0.053 Uiso 1 1 calc R
C14 C 0.15889(13) 0.14753(11) 0.42417(9) 0.0462(5) Uani 1 1 d .
H14A H 0.1340 0.1640 0.3837 0.055 Uiso 1 1 calc R
C15 C 0.11624(12) 0.16580(10) 0.48593(9) 0.0418(4) Uani 1 1 d .
H15A H 0.0643 0.1940 0.4843 0.050 Uiso 1 1 calc R
C16 C 0.14816(11) 0.14363(9) 0.54880(8) 0.0325(4) Uani 1 1 d .
C17 C 0.22826(11) 0.09952(9) 0.54514(8) 0.0329(4) Uani 1 1 d .
C21 C -0.01806(17) 0.33531(12) 0.66561(13) 0.0636(6) Uani 1 1 d .
H21A H 0.0282 0.3651 0.6453 0.095 Uiso 1 1 calc R
H21B H -0.0094 0.3333 0.7138 0.095 Uiso 1 1 calc R
H21C H -0.0743 0.3583 0.6559 0.095 Uiso 1 1 calc R
C22 C -0.12077(13) 0.20597(14) 0.66843(11) 0.0583(6) Uani 1 1 d .
H22A H -0.1632 0.2466 0.6661 0.087 Uiso 1 1 calc R
H22B H -0.1112 0.1923 0.7149 0.087 Uiso 1 1 calc R
H22C H -0.1428 0.1626 0.6440 0.087 Uiso 1 1 calc R
C23 C -0.05975(16) 0.26125(13) 0.54665(10) 0.0620(6) Uani 1 1 d .
H23A H -0.1138 0.2893 0.5517 0.093 Uiso 1 1 calc R
H23B H -0.0711 0.2152 0.5219 0.093 Uiso 1 1 calc R
H23C H -0.0175 0.2916 0.5224 0.093 Uiso 1 1 calc R
C31 C 0.20419(15) 0.32491(12) 0.71540(11) 0.0588(6) Uani 1 1 d .
H31A H 0.2171 0.2951 0.7549 0.088 Uiso 1 1 calc R
H31B H 0.1481 0.3497 0.7210 0.088 Uiso 1 1 calc R
H31C H 0.2495 0.3626 0.7093 0.088 Uiso 1 1 calc R
C32 C 0.18848(16) 0.33039(11) 0.57095(11) 0.0580(6) Uani 1 1 d .
H32A H 0.2289 0.3719 0.5774 0.087 Uiso 1 1 calc R
H32B H 0.1290 0.3495 0.5699 0.087 Uiso 1 1 calc R
H32C H 0.2014 0.3053 0.5289 0.087 Uiso 1 1 calc R
C33 C 0.31859(13) 0.24486(12) 0.63183(11) 0.0512(5) Uani 1 1 d .
H33A H 0.3298 0.2204 0.5892 0.077 Uiso 1 1 calc R
H33B H 0.3383 0.2125 0.6680 0.077 Uiso 1 1 calc R
H33C H 0.3500 0.2924 0.6336 0.077 Uiso 1 1 calc R
C41 C -0.02318(15) 0.01981(13) 0.71112(11) 0.0634(6) Uani 1 1 d .
H41A H -0.0613 0.0590 0.7284 0.095 Uiso 1 1 calc R
H41B H 0.0198 0.0066 0.7449 0.095 Uiso 1 1 calc R
H41C H -0.0577 -0.0243 0.6999 0.095 Uiso 1 1 calc R
C42 C -0.05387(13) 0.04866(12) 0.57147(11) 0.0535(5) Uani 1 1 d .
H42A H -0.0731 -0.0032 0.5672 0.080 Uiso 1 1 calc R
H42B H -0.0317 0.0662 0.5287 0.080 Uiso 1 1 calc R
H42C H -0.1028 0.0799 0.5851 0.080 Uiso 1 1 calc R
C43 C 0.09392(13) -0.03275(10) 0.61339(12) 0.0516(5) Uani 1 1 d .
H43A H 0.0530 -0.0743 0.6094 0.077 Uiso 1 1 calc R
H43B H 0.1361 -0.0438 0.6484 0.077 Uiso 1 1 calc R
H43C H 0.1242 -0.0258 0.5711 0.077 Uiso 1 1 calc R

loop_
_atom_site_aniso_label
_atom_site_aniso_U_11
_atom_site_aniso_U_22
_atom_site_aniso_U_33
_atom_site_aniso_U_23
_atom_site_aniso_U_13
_atom_site_aniso_U_12
Fe1 0.02832(14) 0.03102(13) 0.02625(12) 0.00030(9) -0.00044(9) 0.00359(9)
P1 0.0368(3) 0.0425(3) 0.0353(2) -0.00060(19) -0.00149(19) 0.0116(2)
P2 0.0381(3) 0.0337(2) 0.0371(2) 0.00021(18) -0.00292(18) -0.00109(19)
P3 0.0348(3) 0.0357(2) 0.0371(2) 0.00005(18) 0.00095(18) -0.00145(19)
N1 0.0353(8) 0.0393(8) 0.0284(7) -0.0009(6) -0.0018(5) 0.0010(6)
C1 0.0429(11) 0.0557(12) 0.0335(9) -0.0050(8) -0.0015(8) 0.0103(9)
C2 0.0497(13) 0.0747(15) 0.0334(9) -0.0105(9) 0.0009(8) 0.0084(11)
C3 0.0615(14) 0.0714(14) 0.0280(9) 0.0005(9) -0.0036(9) -0.0015(11)
C4 0.0471(12) 0.0578(12) 0.0361(9) 0.0081(8) -0.0069(8) 0.0017(10)
C5 0.0346(10) 0.0407(9) 0.0335(8) 0.0033(7) -0.0047(7) -0.0012(8)
C6 0.0328(10) 0.0432(10) 0.0404(9) 0.0051(8) -0.0043(7) 0.0086(8)
C7 0.0271(9) 0.0317(8) 0.0373(8) 0.0017(7) -0.0009(7) 0.0020(7)
C8 0.0312(9) 0.0319(8) 0.0398(9) -0.0008(7) 0.0029(7) 0.0017(7)
C9 0.0359(11) 0.0400(10) 0.0524(11) 0.0009(8) 0.0027(8) 0.0060(8)
C10 0.0345(11) 0.0432(11) 0.0684(13) -0.0006(9) 0.0114(9) 0.0064(8)
C11 0.0429(11) 0.0425(10) 0.0552(12) -0.0079(9) 0.0193(9) 0.0000(9)
C12 0.0380(10) 0.0341(9) 0.0410(9) -0.0046(7) 0.0090(7) -0.0063(7)
C13 0.0498(12) 0.0496(11) 0.0344(9) -0.0046(8) 0.0134(8) -0.0058(9)
C14 0.0547(13) 0.0540(12) 0.0299(9) 0.0024(8) 0.0005(8) -0.0017(9)
C15 0.0437(11) 0.0474(11) 0.0343(9) 0.0005(8) 0.0021(7) 0.0066(8)
C16 0.0336(9) 0.0326(8) 0.0312(8) -0.0011(6) 0.0024(7) 0.0000(7)
C17 0.0316(9) 0.0309(8) 0.0362(8) -0.0014(7) 0.0054(7) -0.0024(7)
C21 0.0675(16) 0.0474(12) 0.0760(16) -0.0116(11) -0.0042(12) 0.0205(11)
C22 0.0409(12) 0.0756(16) 0.0584(13) -0.0048(12) 0.0078(10) 0.0106(11)
C23 0.0624(14) 0.0790(16) 0.0446(11) 0.0056(10) -0.0083(10) 0.0337(12)
C31 0.0622(15) 0.0563(13) 0.0578(13) -0.0175(10) -0.0061(11) -0.0072(11)
C32 0.0720(16) 0.0426(11) 0.0593(13) 0.0147(10) -0.0094(11) -0.0077(10)
C33 0.0374(11) 0.0506(12) 0.0655(13) -0.0002(9) 0.0011(9) -0.0093(9)
C41 0.0698(16) 0.0621(14) 0.0582(13) 0.0091(11) 0.0147(11) -0.0196(12)
C42 0.0439(12) 0.0548(13) 0.0618(13) -0.0099(10) -0.0127(9) -0.0031(10)
C43 0.0505(13) 0.0346(10) 0.0697(14) -0.0069(9) -0.0068(10) 0.0007(8)

loop_
_atom_type_symbol
_atom_type_description
_atom_type_scat_dispersion_real
_atom_type_scat_dispersion_imag
_atom_type_scat_source
C C 0.0033 0.0016 'International Tables Vol C Tables 4.2.6.8 and 6.1.1.4'
H H 0.0000 0.0000 'International Tables Vol C Tables 4.2.6.8 and 6.1.1.4'
N N 0.0061 0.0033 'International Tables Vol C Tables 4.2.6.8 and 6.1.1.4'
P P 0.1023 0.0942 'International Tables Vol C Tables 4.2.6.8 and 6.1.1.4'
Fe Fe 0.3463 0.8444 'International Tables Vol C Tables 4.2.6.8 and 6.1.1.4'

loop_
_geom_angle_atom_site_label_1
_geom_angle_atom_site_label_2
_geom_angle_atom_site_label_3
_geom_angle
C7 Fe1 C16 82.48(7)
C7 Fe1 N1 79.44(6)
C16 Fe1 N1 161.91(6)
C7 Fe1 P3 86.25(5)
C16 Fe1 P3 85.80(5)
N1 Fe1 P3 92.39(4)
C7 Fe1 P2 88.46(5)
C16 Fe1 P2 85.27(5)
N1 Fe1 P2 94.81(4)
P3 Fe1 P2 170.14(2)
C7 Fe1 P1 174.88(5)
C16 Fe1 P1 102.54(5)
N1 Fe1 P1 95.53(4)
P3 Fe1 P1 93.06(2)
P2 Fe1 P1 92.93(2)
C23 P1 C22 96.86(11)
C23 P1 C21 96.85(11)
C22 P1 C21 96.22(11)
C23 P1 Fe1 122.43(7)
C22 P1 Fe1 118.90(8)
C21 P1 Fe1 119.84(8)
C33 P2 C32 97.62(11)
C33 P2 C31 98.45(10)
C32 P2 C31 102.63(11)
C33 P2 Fe1 118.30(7)
C32 P2 Fe1 118.63(7)
C31 P2 Fe1 117.47(8)
C42 P3 C43 98.91(10)
C42 P3 C41 101.91(11)
C43 P3 C41 98.40(11)
C42 P3 Fe1 118.73(7)
C43 P3 Fe1 118.39(7)
C41 P3 Fe1 116.88(8)
C1 N1 C5 115.76(15)
C1 N1 Fe1 130.64(12)
C5 N1 Fe1 113.49(11)
N1 C1 C2 125.08(18)
C1 C2 C3 118.88(19)
C4 C3 C2 118.12(18)
C3 C4 C5 121.00(18)
N1 C5 C4 121.13(17)
N1 C5 C6 113.79(14)
C4 C5 C6 125.08(17)
C7 C6 C5 114.83(15)
C6 C7 C8 124.85(15)
C6 C7 Fe1 118.24(13)
C8 C7 Fe1 116.91(12)
C9 C8 C17 120.69(16)
C9 C8 C7 127.71(16)
C17 C8 C7 111.54(14)
C8 C9 C10 119.38(18)
C11 C10 C9 121.14(18)
C10 C11 C12 121.44(17)
C13 C12 C11 124.27(16)
C13 C12 C17 117.94(16)
C11 C12 C17 117.74(17)
C14 C13 C12 119.40(16)
C13 C14 C15 121.91(17)
C16 C15 C14 123.23(17)
C15 C16 C17 113.51(15)
C15 C16 Fe1 133.99(13)
C17 C16 Fe1 112.46(11)
C8 C17 C12 119.56(16)
C8 C17 C16 116.43(14)
C12 C17 C16 123.99(15)

loop_
_geom_bond_atom_site_label_1
_geom_bond_atom_site_label_2
_geom_bond_distance
Fe1 C7 1.9249(16)
Fe1 C16 2.0113(16)
Fe1 N1 2.0482(14)
Fe1 P3 2.2280(6)
Fe1 P2 2.2293(6)
Fe1 P1 2.3182(5)
P1 C23 1.833(2)
P1 C22 1.845(2)
P1 C21 1.852(2)
P2 C33 1.825(2)
P2 C32 1.8309(19)
P2 C31 1.836(2)
P3 C42 1.8236(19)
P3 C43 1.8336(19)
P3 C41 1.834(2)
N1 C1 1.349(2)
N1 C5 1.379(2)
C1 C2 1.365(2)
C2 C3 1.387(3)
C3 C4 1.362(3)
C4 C5 1.398(2)
C5 C6 1.416(2)
C6 C7 1.354(2)
C7 C8 1.465(2)
C8 C9 1.377(2)
C8 C17 1.416(2)
C9 C10 1.402(3)
C10 C11 1.360(3)
C11 C12 1.413(3)
C12 C13 1.409(3)
C12 C17 1.425(2)
C13 C14 1.351(3)
C14 C15 1.416(2)
C15 C16 1.387(2)
C16 C17 1.440(2)

loop_
_geom_torsion_atom_site_label_1
_geom_torsion_atom_site_label_2
_geom_torsion_atom_site_label_3
_geom_torsion_atom_site_label_4
_geom_torsion
C7 Fe1 P1 C23 -165.2(6)
C16 Fe1 P1 C23 3.30(11)
N1 Fe1 P1 C23 -175.77(11)
P3 Fe1 P1 C23 -83.07(10)
P2 Fe1 P1 C23 89.10(10)
C7 Fe1 P1 C22 -44.4(6)
C16 Fe1 P1 C22 124.11(10)
N1 Fe1 P1 C22 -54.95(9)
P3 Fe1 P1 C22 37.74(9)
P2 Fe1 P1 C22 -150.08(9)
C7 Fe1 P1 C21 72.9(6)
C16 Fe1 P1 C21 -118.54(11)
N1 Fe1 P1 C21 62.39(11)
P3 Fe1 P1 C21 155.09(10)
P2 Fe1 P1 C21 -32.73(10)
C7 Fe1 P2 C33 17.26(10)
C16 Fe1 P2 C33 -65.32(10)
N1 Fe1 P2 C33 96.53(9)
P3 Fe1 P2 C33 -40.25(15)
P1 Fe1 P2 C33 -167.67(8)
C7 Fe1 P2 C32 135.00(10)
C16 Fe1 P2 C32 52.42(10)
N1 Fe1 P2 C32 -145.73(10)
P3 Fe1 P2 C32 77.49(15)
P1 Fe1 P2 C32 -49.93(9)
C7 Fe1 P2 C31 -100.64(10)
C16 Fe1 P2 C31 176.78(10)
N1 Fe1 P2 C31 -21.37(10)
P3 Fe1 P2 C31 -158.15(13)
P1 Fe1 P2 C31 74.43(9)
C7 Fe1 P3 C42 -144.76(10)
C16 Fe1 P3 C42 -62.03(10)
N1 Fe1 P3 C42 135.99(9)
P2 Fe1 P3 C42 -87.08(14)
P1 Fe1 P3 C42 40.33(8)
C7 Fe1 P3 C43 -24.95(10)
C16 Fe1 P3 C43 57.78(10)
N1 Fe1 P3 C43 -104.20(9)
P2 Fe1 P3 C43 32.72(15)
P1 Fe1 P3 C43 160.14(8)
C7 Fe1 P3 C41 92.45(10)
C16 Fe1 P3 C41 175.17(10)
N1 Fe1 P3 C41 13.20(10)
P2 Fe1 P3 C41 150.12(14)
P1 Fe1 P3 C41 -82.47(9)
C7 Fe1 N1 C1 179.82(17)
C16 Fe1 N1 C1 -178.19(19)
P3 Fe1 N1 C1 -94.44(16)
P2 Fe1 N1 C1 92.30(16)
P1 Fe1 N1 C1 -1.13(16)
C7 Fe1 N1 C5 -4.15(12)
C16 Fe1 N1 C5 -2.2(3)
P3 Fe1 N1 C5 81.59(11)
P2 Fe1 N1 C5 -91.68(11)
P1 Fe1 N1 C5 174.90(11)
C5 N1 C1 C2 -1.5(3)
Fe1 N1 C1 C2 174.44(16)
N1 C1 C2 C3 0.4(3)
C1 C2 C3 C4 1.1(3)
C2 C3 C4 C5 -1.4(3)
C1 N1 C5 C4 1.1(2)
Fe1 N1 C5 C4 -175.56(14)
C1 N1 C5 C6 -179.16(16)
Fe1 N1 C5 C6 4.18(19)
C3 C4 C5 N1 0.3(3)
C3 C4 C5 C6 -179.36(19)
N1 C5 C6 C7 -1.5(2)
C4 C5 C6 C7 178.25(18)
C5 C6 C7 C8 177.84(16)
C5 C6 C7 Fe1 -2.2(2)
C16 Fe1 C7 C6 -175.90(15)
N1 Fe1 C7 C6 3.48(14)
P3 Fe1 C7 C6 -89.65(14)
P2 Fe1 C7 C6 98.67(14)
P1 Fe1 C7 C6 -7.2(7)
C16 Fe1 C7 C8 4.05(13)
N1 Fe1 C7 C8 -176.57(13)
P3 Fe1 C7 C8 90.29(12)
P2 Fe1 C7 C8 -81.39(12)
P1 Fe1 C7 C8 172.8(5)
C6 C7 C8 C9 -6.9(3)
Fe1 C7 C8 C9 173.12(15)
C6 C7 C8 C17 175.84(17)
Fe1 C7 C8 C17 -4.10(18)
C17 C8 C9 C10 -0.7(3)
C7 C8 C9 C10 -177.66(17)
C8 C9 C10 C11 -1.1(3)
C9 C10 C11 C12 1.3(3)
C10 C11 C12 C13 177.85(18)
C10 C11 C12 C17 0.3(3)
C11 C12 C13 C14 -176.92(18)
C17 C12 C13 C14 0.6(3)
C12 C13 C14 C15 0.1(3)
C13 C14 C15 C16 -0.1(3)
C14 C15 C16 C17 -0.7(3)
C14 C15 C16 Fe1 176.77(14)
C7 Fe1 C16 C15 179.40(19)
N1 Fe1 C16 C15 177.43(17)
P3 Fe1 C16 C15 92.63(18)
P2 Fe1 C16 C15 -91.54(18)
P1 Fe1 C16 C15 0.43(19)
C7 Fe1 C16 C17 -3.14(12)
N1 Fe1 C16 C17 -5.1(3)
P3 Fe1 C16 C17 -89.91(11)
P2 Fe1 C16 C17 85.92(11)
P1 Fe1 C16 C17 177.89(11)
C9 C8 C17 C12 2.2(2)
C7 C8 C17 C12 179.69(14)
C9 C8 C17 C16 -176.10(16)
C7 C8 C17 C16 1.3(2)
C13 C12 C17 C8 -179.76(15)
C11 C12 C17 C8 -2.0(2)
C13 C12 C17 C16 -1.5(3)
C11 C12 C17 C16 176.19(16)
C15 C16 C17 C8 179.78(15)
Fe1 C16 C17 C8 1.77(19)
C15 C16 C17 C12 1.5(2)
Fe1 C16 C17 C12 -176.50(13)
